data_7250497
loop_
_publ_author_name
'Stati, Dumitru'
'van Leusen, Jan'
'Kravtsov, Victor Ch.'
'Chumakov, Yurii'
'K\"ogerler, Paul'
'Baca, Svetlana G.'

_publ_section_title
;
 Variations of heterometallic cores and magnetic properties in
 Co(iii)--Y/Ln isobutyrate clusters with N-butyldiethanolamine: from
 tetranuclear to octanuclear clusters
;
_journal_issue 23
_journal_name_full 'RSC Advances'
_journal_page_first 18209
_journal_page_last 18223
_journal_paper_doi 10.1039/D5RA02513C
_journal_volume 15
_journal_year 2025
_chemical_formula_sum 'C36 H70 Co2 Ho2 N6 O20'
_chemical_formula_weight 1354.70
_space_group_IT_number 14
_space_group_name_Hall '-P 2yn'
_space_group_name_H-M_alt 'P 1 21/n 1'
_symmetry_cell_setting monoclinic
_symmetry_space_group_name_H-M 'P 1 21/n 1'
_atom_sites_solution_hydrogens geom
_atom_sites_solution_primary direct
_atom_sites_solution_secondary difmap
_audit_creation_method SHELXL-97
_audit_update_record
;
2023-01-31 deposited with the CCDC.	2025-05-20 downloaded from the CCDC.
;
_cell_angle_alpha 90.00
_cell_angle_beta 99.15(3)
_cell_angle_gamma 90.00
_cell_formula_units_Z 2
_cell_length_a 15.042(3)
_cell_length_b 9.4368(19)
_cell_length_c 19.407(4)
_cell_measurement_reflns_used 1162
_cell_measurement_temperature 100(2)
_cell_measurement_theta_max 20.75
_cell_measurement_theta_min 2.45
_cell_volume 2719.7(10)
_computing_cell_refinement 'Bruker SAINT'
_computing_data_collection 'Bruker APEX2'
_computing_data_reduction 'Bruker SAINT, SADABS and XPREP'
_computing_molecular_graphics 'Bruker SHELXTL'
_computing_publication_material 'Bruker SHELXTL'
_computing_structure_refinement 'SHELXL-97 (Sheldrick, 2008)'
_computing_structure_solution 'SHELXS-97 (Sheldrick, 2008)'
_diffrn_ambient_temperature 100(2)
_diffrn_measured_fraction_theta_full 0.980
_diffrn_measured_fraction_theta_max 0.980
_diffrn_measurement_device_type 'Bruker APEX-II CCD'
_diffrn_measurement_method '\w scans'
_diffrn_radiation_monochromator graphite
_diffrn_radiation_source 'fine-focus sealed tube'
_diffrn_radiation_type MoK\a
_diffrn_radiation_wavelength 0.71073
_diffrn_reflns_av_R_equivalents 0.0949
_diffrn_reflns_av_sigmaI/netI 0.0956
_diffrn_reflns_limit_h_max 17
_diffrn_reflns_limit_h_min -16
_diffrn_reflns_limit_k_max 10
_diffrn_reflns_limit_k_min -10
_diffrn_reflns_limit_l_max 22
_diffrn_reflns_limit_l_min -22
_diffrn_reflns_number 14888
_diffrn_reflns_theta_full 24.55
_diffrn_reflns_theta_max 24.55
_diffrn_reflns_theta_min 1.86
_exptl_absorpt_coefficient_mu 3.548
_exptl_absorpt_correction_T_max 0.7645
_exptl_absorpt_correction_T_min 0.5676
_exptl_absorpt_correction_type multi-scan
_exptl_absorpt_process_details sadabs
_exptl_crystal_colour purple
_exptl_crystal_density_diffrn 1.654
_exptl_crystal_density_method 'not measured'
_exptl_crystal_description block
_exptl_crystal_F_000 1352
_exptl_crystal_size_max 0.18
_exptl_crystal_size_mid 0.14
_exptl_crystal_size_min 0.08
_refine_diff_density_max 1.195
_refine_diff_density_min -1.651
_refine_diff_density_rms 0.171
_refine_ls_extinction_method none
_refine_ls_goodness_of_fit_ref 1.018
_refine_ls_hydrogen_treatment constr
_refine_ls_matrix_type full
_refine_ls_number_parameters 304
_refine_ls_number_reflns 4459
_refine_ls_number_restraints 0
_refine_ls_restrained_S_all 1.018
_refine_ls_R_factor_all 0.0701
_refine_ls_R_factor_gt 0.0455
_refine_ls_shift/su_max 0.001
_refine_ls_shift/su_mean 0.000
_refine_ls_structure_factor_coef Fsqd
_refine_ls_weighting_details 'calc w=1/[\s^2^(Fo^2^)+(0.0344P)^2^+0.0000P] where P=(Fo^2^+2Fc^2^)/3'
_refine_ls_weighting_scheme calc
_refine_ls_wR_factor_gt 0.1013
_refine_ls_wR_factor_ref 0.1136
_reflns_number_gt 3308
_reflns_number_total 4459
_reflns_threshold_expression >2sigma(I)
_cod_data_source_file d5ra02513c2.cif
_cod_data_source_block sd-244sb
_cod_depositor_comments
;
The following automatic conversions were performed:

data item '_symmetry_cell_setting' value 'Monoclinic' was changed to
'monoclinic' in accordance with the
/home/data/users/saulius/crontab/automatic-downloads/rss-feeds/RSC/lib/dictionaries/cif_core.dic
dictionary named 'cif_core.dic' version 2.4.2 last updated on
2011-04-26.

Automatic conversion script
Id: cif_fix_values 8170 2020-07-09 18:12:32Z antanas 
;
_cod_original_cell_volume 2719.8(9)
_cod_original_sg_symbol_H-M P2(1)/n
_cod_database_code 7250497

loop_
_symmetry_equiv_pos_as_xyz
'x, y, z'
'-x+1/2, y+1/2, -z+1/2'
'-x, -y, -z'
'x-1/2, -y-1/2, z-1/2'

loop_
_atom_site_label
_atom_site_type_symbol
_atom_site_fract_x
_atom_site_fract_y
_atom_site_fract_z
_atom_site_U_iso_or_equiv
_atom_site_adp_type
_atom_site_occupancy
_atom_site_symmetry_multiplicity
_atom_site_calc_flag
_atom_site_refinement_flags
_atom_site_disorder_assembly
_atom_site_disorder_group
Ho1 Ho 0.53419(2) 1.13382(4) 0.082193(17) 0.01802(14) Uani 1 1 d . . .
Co1 Co 0.65998(7) 0.88856(10) 0.02179(5) 0.0180(3) Uani 1 1 d . . .
C1 C 0.7500(5) 1.1592(8) 0.0625(4) 0.0210(18) Uani 1 1 d . . .
C2 C 0.8422(5) 1.2375(8) 0.0778(4) 0.0265(19) Uani 1 1 d . . .
H2 H 0.8374 1.3272 0.0501 0.032 Uiso 1 1 calc R . .
C3 C 0.9230(6) 1.1499(9) 0.0589(6) 0.043(3) Uani 1 1 d . . .
H3A H 0.9338 1.0678 0.0899 0.065 Uiso 1 1 calc R . .
H3B H 0.9770 1.2096 0.0644 0.065 Uiso 1 1 calc R . .
H3C H 0.9088 1.1176 0.0104 0.065 Uiso 1 1 calc R . .
C4 C 0.8579(6) 1.2772(9) 0.1568(4) 0.039(2) Uani 1 1 d . . .
H4A H 0.8056 1.3295 0.1678 0.059 Uiso 1 1 calc R . .
H4B H 0.9118 1.3365 0.1673 0.059 Uiso 1 1 calc R . .
H4C H 0.8661 1.1906 0.1850 0.059 Uiso 1 1 calc R . .
C5 C 0.3303(5) 1.1372(7) 0.1281(4) 0.0194(17) Uani 1 1 d . . .
C6 C 0.2718(6) 1.1607(9) 0.1851(4) 0.030(2) Uani 1 1 d . . .
H6 H 0.2912 1.0907 0.2233 0.036 Uiso 1 1 calc R . .
C7 C 0.1687(6) 1.1379(11) 0.1594(5) 0.052(3) Uani 1 1 d . . .
H7A H 0.1471 1.2084 0.1236 0.078 Uiso 1 1 calc R . .
H7B H 0.1359 1.1483 0.1988 0.078 Uiso 1 1 calc R . .
H7C H 0.1588 1.0425 0.1396 0.078 Uiso 1 1 calc R . .
C8 C 0.2924(7) 1.3135(10) 0.2162(5) 0.054(3) Uani 1 1 d . . .
H8A H 0.3575 1.3250 0.2299 0.082 Uiso 1 1 calc R . .
H8B H 0.2626 1.3260 0.2572 0.082 Uiso 1 1 calc R . .
H8C H 0.2698 1.3845 0.1809 0.082 Uiso 1 1 calc R . .
C9 C 0.7128(5) 0.7295(8) 0.1469(4) 0.0233(18) Uani 1 1 d . . .
H9A H 0.7661 0.6997 0.1805 0.028 Uiso 1 1 calc R . .
H9B H 0.6638 0.6605 0.1489 0.028 Uiso 1 1 calc R . .
C10 C 0.6825(5) 0.8804(8) 0.1652(4) 0.0250(19) Uani 1 1 d . . .
H10A H 0.6567 0.8781 0.2091 0.030 Uiso 1 1 calc R . .
H10B H 0.7345 0.9460 0.1715 0.030 Uiso 1 1 calc R . .
C11 C 0.7060(5) 0.6007(7) 0.0314(4) 0.0226(18) Uani 1 1 d . . .
H11A H 0.7261 0.5161 0.0598 0.027 Uiso 1 1 calc R . .
H11B H 0.7332 0.5974 -0.0118 0.027 Uiso 1 1 calc R . .
C12 C 0.6015(5) 0.6018(7) 0.0128(4) 0.0263(19) Uani 1 1 d . . .
H12A H 0.5823 0.5380 -0.0273 0.032 Uiso 1 1 calc R . .
H12B H 0.5749 0.5664 0.0531 0.032 Uiso 1 1 calc R . .
C13 C 0.8368(5) 0.7629(7) 0.0749(4) 0.0220(18) Uani 1 1 d . . .
H13A H 0.8545 0.8450 0.1059 0.026 Uiso 1 1 calc R . .
H13B H 0.8470 0.7896 0.0274 0.026 Uiso 1 1 calc R . .
C14 C 0.9004(5) 0.6357(8) 0.1006(5) 0.031(2) Uani 1 1 d . . .
H14A H 0.8851 0.5984 0.1450 0.037 Uiso 1 1 calc R . .
H14B H 0.8914 0.5586 0.0656 0.037 Uiso 1 1 calc R . .
C15 C 1.0000(6) 0.6842(9) 0.1118(5) 0.036(2) Uani 1 1 d . . .
H15A H 1.0092 0.7560 0.1494 0.043 Uiso 1 1 calc R . .
H15B H 1.0127 0.7301 0.0685 0.043 Uiso 1 1 calc R . .
C16 C 1.0695(6) 0.5590(9) 0.1315(6) 0.053(3) Uani 1 1 d . . .
H16A H 1.0614 0.5189 0.1767 0.079 Uiso 1 1 calc R . .
H16B H 1.1310 0.5954 0.1345 0.079 Uiso 1 1 calc R . .
H16C H 1.0590 0.4852 0.0956 0.079 Uiso 1 1 calc R . .
C17 C 0.4596(6) 0.7174(10) 0.1734(5) 0.039(2) Uani 1 1 d . . .
H17A H 0.5008 0.7579 0.1442 0.059 Uiso 1 1 calc R . .
H17B H 0.4785 0.6205 0.1867 0.059 Uiso 1 1 calc R . .
H17C H 0.4609 0.7752 0.2154 0.059 Uiso 1 1 calc R . .
C18 C 0.3679(7) 0.7151(9) 0.1340(5) 0.037(2) Uani 1 1 d . . .
N1 N 0.7361(4) 0.7362(6) 0.0727(3) 0.0219(15) Uani 1 1 d . . .
N2 N 0.5794(4) 1.3245(7) 0.2013(4) 0.0270(16) Uani 1 1 d . . .
N3 N 0.2971(6) 0.7190(11) 0.1014(5) 0.071(3) Uani 1 1 d . . .
O1 O 0.5755(3) 1.0315(5) -0.0228(2) 0.0196(12) Uani 1 1 d . . .
H1 H 0.6046 1.0924 -0.0405 0.024 Uiso 1 1 d R . .
O2 O 0.6801(4) 1.2242(5) 0.0728(3) 0.0246(13) Uani 1 1 d . . .
O3 O 0.7551(3) 1.0276(5) 0.0432(3) 0.0194(12) Uani 1 1 d . . .
O4 O 0.4147(3) 1.1133(5) 0.1474(3) 0.0246(12) Uani 1 1 d . . .
O5 O 0.2887(3) 1.1461(5) 0.0636(3) 0.0221(12) Uani 1 1 d . . .
O6 O 0.6154(3) 0.9270(5) 0.1080(2) 0.0212(12) Uani 1 1 d . . .
O7 O 0.5694(3) 0.7457(5) -0.0047(3) 0.0212(12) Uani 1 1 d . . .
O8 O 0.6024(4) 1.1924(5) 0.2060(3) 0.0272(13) Uani 1 1 d . . .
O9 O 0.5369(3) 1.3676(5) 0.1405(3) 0.0240(12) Uani 1 1 d . . .
O10 O 0.5963(4) 1.4086(6) 0.2516(3) 0.0410(16) Uani 1 1 d . . .

loop_
_atom_site_aniso_label
_atom_site_aniso_U_11
_atom_site_aniso_U_22
_atom_site_aniso_U_33
_atom_site_aniso_U_23
_atom_site_aniso_U_13
_atom_site_aniso_U_12
Ho1 0.0159(2) 0.0157(2) 0.0214(2) -0.00012(15) -0.00012(14) 0.00129(16)
Co1 0.0159(6) 0.0141(6) 0.0230(5) 0.0011(4) 0.0002(4) 0.0004(4)
C1 0.024(5) 0.016(4) 0.022(4) 0.004(3) 0.001(4) -0.003(4)
C2 0.025(5) 0.020(4) 0.035(5) -0.001(4) 0.005(4) -0.007(4)
C3 0.022(5) 0.028(5) 0.078(7) -0.010(5) 0.002(5) 0.000(4)
C4 0.036(6) 0.032(5) 0.045(6) 0.002(4) -0.007(5) -0.009(4)
C5 0.026(5) 0.010(4) 0.023(4) 0.005(3) 0.006(4) 0.003(4)
C6 0.030(5) 0.038(5) 0.022(4) 0.006(4) 0.004(4) 0.007(4)
C7 0.029(6) 0.094(9) 0.036(5) 0.008(5) 0.011(4) 0.001(6)
C8 0.078(9) 0.035(6) 0.055(7) -0.012(5) 0.026(6) 0.005(6)
C9 0.022(5) 0.017(4) 0.030(4) 0.003(3) -0.001(4) 0.002(4)
C10 0.018(5) 0.028(5) 0.028(4) 0.003(4) -0.001(3) 0.005(4)
C11 0.024(5) 0.009(4) 0.031(4) 0.005(3) -0.006(4) 0.005(3)
C12 0.026(5) 0.013(4) 0.037(5) 0.004(3) -0.005(4) 0.005(4)
C13 0.015(5) 0.014(4) 0.034(5) 0.004(3) -0.006(4) -0.005(3)
C14 0.030(5) 0.020(4) 0.043(5) 0.010(4) 0.005(4) 0.002(4)
C15 0.022(5) 0.023(5) 0.058(6) 0.007(4) -0.006(4) -0.002(4)
C16 0.034(6) 0.031(6) 0.089(8) 0.018(5) -0.005(6) 0.007(5)
C17 0.026(6) 0.043(6) 0.050(6) 0.010(5) 0.009(5) -0.001(4)
C18 0.041(7) 0.034(5) 0.039(5) 0.002(4) 0.015(5) 0.000(5)
N1 0.016(4) 0.023(4) 0.024(4) -0.004(3) -0.005(3) 0.000(3)
N2 0.020(4) 0.023(4) 0.037(4) 0.001(3) 0.002(3) -0.002(3)
N3 0.039(6) 0.120(9) 0.048(6) 0.032(6) -0.005(5) -0.016(6)
O1 0.013(3) 0.018(3) 0.026(3) 0.002(2) -0.001(2) 0.002(2)
O2 0.019(3) 0.020(3) 0.035(3) -0.006(2) 0.005(3) 0.004(3)
O3 0.015(3) 0.012(3) 0.030(3) 0.001(2) 0.001(2) -0.001(2)
O4 0.019(3) 0.026(3) 0.027(3) 0.000(2) 0.000(2) 0.001(3)
O5 0.020(3) 0.022(3) 0.024(3) 0.001(2) 0.004(2) 0.002(2)
O6 0.020(3) 0.017(3) 0.024(3) 0.003(2) -0.002(2) 0.003(2)
O7 0.019(3) 0.017(3) 0.026(3) -0.002(2) 0.000(2) -0.001(2)
O8 0.028(4) 0.017(3) 0.034(3) 0.004(2) -0.003(3) 0.000(3)
O9 0.025(3) 0.019(3) 0.024(3) -0.004(2) -0.005(2) 0.004(2)
O10 0.052(4) 0.030(3) 0.036(3) -0.012(3) -0.010(3) -0.003(3)

loop_
_atom_type_symbol
_atom_type_description
_atom_type_scat_dispersion_real
_atom_type_scat_dispersion_imag
_atom_type_scat_source
C C 0.0033 0.0016 'International Tables Vol C Tables 4.2.6.8 and 6.1.1.4'
H H 0.0000 0.0000 'International Tables Vol C Tables 4.2.6.8 and 6.1.1.4'
N N 0.0061 0.0033 'International Tables Vol C Tables 4.2.6.8 and 6.1.1.4'
O O 0.0106 0.0060 'International Tables Vol C Tables 4.2.6.8 and 6.1.1.4'
Co Co 0.3494 0.9721 'International Tables Vol C Tables 4.2.6.8 and 6.1.1.4'
Ho Ho -0.2175 4.6783 'International Tables Vol C Tables 4.2.6.8 and 6.1.1.4'

loop_
_geom_angle_atom_site_label_1
_geom_angle_atom_site_label_2
_geom_angle_atom_site_label_3
_geom_angle
_geom_angle_site_symmetry_1
_geom_angle_site_symmetry_3
_geom_angle_publ_flag
O7 Ho1 O6 147.36(17) 3_675 . ?
O7 Ho1 O4 84.02(18) 3_675 . ?
O6 Ho1 O4 103.60(17) . . ?
O7 Ho1 O2 108.10(18) 3_675 . ?
O6 Ho1 O2 81.81(17) . . ?
O4 Ho1 O2 148.85(17) . . ?
O7 Ho1 O1 83.37(16) 3_675 . ?
O6 Ho1 O1 69.45(16) . . ?
O4 Ho1 O1 137.35(16) . . ?
O2 Ho1 O1 73.55(16) . . ?
O7 Ho1 O1 70.52(16) 3_675 3_675 ?
O6 Ho1 O1 81.74(16) . 3_675 ?
O4 Ho1 O1 71.60(16) . 3_675 ?
O2 Ho1 O1 139.23(16) . 3_675 ?
O1 Ho1 O1 65.77(19) . 3_675 ?
O7 Ho1 O9 79.51(16) 3_675 . ?
O6 Ho1 O9 133.00(17) . . ?
O4 Ho1 O9 77.70(17) . . ?
O2 Ho1 O9 76.59(17) . . ?
O1 Ho1 O9 138.72(17) . . ?
O1 Ho1 O9 138.68(16) 3_675 . ?
O7 Ho1 O8 130.47(17) 3_675 . ?
O6 Ho1 O8 81.81(17) . . ?
O4 Ho1 O8 74.75(17) . . ?
O2 Ho1 O8 75.76(18) . . ?
O1 Ho1 O8 140.29(16) . . ?
O1 Ho1 O8 137.56(16) 3_675 . ?
O9 Ho1 O8 52.69(16) . . ?
O7 Ho1 N2 105.19(18) 3_675 . ?
O6 Ho1 N2 107.42(18) . . ?
O4 Ho1 N2 74.26(18) . . ?
O2 Ho1 N2 74.87(18) . . ?
O1 Ho1 N2 148.38(17) . . ?
O1 Ho1 N2 145.85(17) 3_675 . ?
O9 Ho1 N2 26.52(16) . . ?
O8 Ho1 N2 26.16(16) . . ?
O7 Ho1 Co1 35.08(12) 3_675 3_675 ?
O6 Ho1 Co1 117.80(12) . 3_675 ?
O4 Ho1 Co1 69.25(12) . 3_675 ?
O2 Ho1 Co1 135.64(13) . 3_675 ?
O1 Ho1 Co1 77.26(11) . 3_675 ?
O1 Ho1 Co1 36.35(11) 3_675 3_675 ?
O9 Ho1 Co1 106.68(12) . 3_675 ?
O8 Ho1 Co1 142.02(13) . 3_675 ?
N2 Ho1 Co1 126.75(13) . 3_675 ?
O7 Ho1 Co1 118.78(12) 3_675 . ?
O6 Ho1 Co1 34.68(12) . . ?
O4 Ho1 Co1 131.03(12) . . ?
O2 Ho1 Co1 68.88(12) . . ?
O1 Ho1 Co1 35.74(11) . . ?
O1 Ho1 Co1 76.48(11) 3_675 . ?
O9 Ho1 Co1 144.44(12) . . ?
O8 Ho1 Co1 108.74(12) . . ?
N2 Ho1 Co1 129.38(13) . . ?
Co1 Ho1 Co1 103.86(3) 3_675 . ?
O7 Co1 O6 92.0(2) . . ?
O7 Co1 O3 176.0(2) . . ?
O6 Co1 O3 91.9(2) . . ?
O7 Co1 O1 89.0(2) . . ?
O6 Co1 O1 87.9(2) . . ?
O3 Co1 O1 91.9(2) . . ?
O7 Co1 O5 90.8(2) . 3_675 ?
O6 Co1 O5 177.0(2) . 3_675 ?
O3 Co1 O5 85.3(2) . 3_675 ?
O1 Co1 O5 93.2(2) . 3_675 ?
O7 Co1 N1 87.4(2) . . ?
O6 Co1 N1 87.5(2) . . ?
O3 Co1 N1 92.0(2) . . ?
O1 Co1 N1 174.0(2) . . ?
O5 Co1 N1 91.5(2) 3_675 . ?
O7 Co1 Ho1 43.02(15) . 3_675 ?
O6 Co1 Ho1 98.47(15) . 3_675 ?
O3 Co1 Ho1 136.90(15) . 3_675 ?
O1 Co1 Ho1 47.24(14) . 3_675 ?
O5 Co1 Ho1 84.32(15) 3_675 3_675 ?
N1 Co1 Ho1 129.91(18) . 3_675 ?
O7 Co1 Ho1 99.42(15) . . ?
O6 Co1 Ho1 42.95(14) . . ?
O3 Co1 Ho1 84.01(15) . . ?
O1 Co1 Ho1 46.28(14) . . ?
O5 Co1 Ho1 137.45(15) 3_675 . ?
N1 Co1 Ho1 129.84(18) . . ?
Ho1 Co1 Ho1 76.14(3) 3_675 . ?
O2 C1 O3 126.8(7) . . ?
O2 C1 C2 118.6(6) . . ?
O3 C1 C2 114.5(7) . . ?
C1 C2 C4 107.0(7) . . ?
C1 C2 C3 114.0(6) . . ?
C4 C2 C3 110.9(7) . . ?
C1 C2 H2 108.2 . . ?
C4 C2 H2 108.2 . . ?
C3 C2 H2 108.2 . . ?
C2 C3 H3A 109.5 . . ?
C2 C3 H3B 109.5 . . ?
H3A C3 H3B 109.5 . . ?
C2 C3 H3C 109.5 . . ?
H3A C3 H3C 109.5 . . ?
H3B C3 H3C 109.5 . . ?
C2 C4 H4A 109.5 . . ?
C2 C4 H4B 109.5 . . ?
H4A C4 H4B 109.5 . . ?
C2 C4 H4C 109.5 . . ?
H4A C4 H4C 109.5 . . ?
H4B C4 H4C 109.5 . . ?
O4 C5 O5 126.1(7) . . ?
O4 C5 C6 117.9(6) . . ?
O5 C5 C6 115.9(7) . . ?
C5 C6 C7 113.7(7) . . ?
C5 C6 C8 107.9(7) . . ?
C7 C6 C8 111.9(7) . . ?
C5 C6 H6 107.7 . . ?
C7 C6 H6 107.7 . . ?
C8 C6 H6 107.7 . . ?
C6 C7 H7A 109.5 . . ?
C6 C7 H7B 109.5 . . ?
H7A C7 H7B 109.5 . . ?
C6 C7 H7C 109.5 . . ?
H7A C7 H7C 109.5 . . ?
H7B C7 H7C 109.5 . . ?
C6 C8 H8A 109.5 . . ?
C6 C8 H8B 109.5 . . ?
H8A C8 H8B 109.5 . . ?
C6 C8 H8C 109.5 . . ?
H8A C8 H8C 109.5 . . ?
H8B C8 H8C 109.5 . . ?
N1 C9 C10 107.2(6) . . ?
N1 C9 H9A 110.3 . . ?
C10 C9 H9A 110.3 . . ?
N1 C9 H9B 110.3 . . ?
C10 C9 H9B 110.3 . . ?
H9A C9 H9B 108.5 . . ?
O6 C10 C9 107.3(6) . . ?
O6 C10 H10A 110.3 . . ?
C9 C10 H10A 110.3 . . ?
O6 C10 H10B 110.3 . . ?
C9 C10 H10B 110.3 . . ?
H10A C10 H10B 108.5 . . ?
N1 C11 C12 108.5(6) . . ?
N1 C11 H11A 110.0 . . ?
C12 C11 H11A 110.0 . . ?
N1 C11 H11B 110.0 . . ?
C12 C11 H11B 110.0 . . ?
H11A C11 H11B 108.4 . . ?
O7 C12 C11 110.1(6) . . ?
O7 C12 H12A 109.6 . . ?
C11 C12 H12A 109.6 . . ?
O7 C12 H12B 109.6 . . ?
C11 C12 H12B 109.6 . . ?
H12A C12 H12B 108.2 . . ?
N1 C13 C14 115.7(6) . . ?
N1 C13 H13A 108.4 . . ?
C14 C13 H13A 108.4 . . ?
N1 C13 H13B 108.4 . . ?
C14 C13 H13B 108.4 . . ?
H13A C13 H13B 107.4 . . ?
C15 C14 C13 110.2(6) . . ?
C15 C14 H14A 109.6 . . ?
C13 C14 H14A 109.6 . . ?
C15 C14 H14B 109.6 . . ?
C13 C14 H14B 109.6 . . ?
H14A C14 H14B 108.1 . . ?
C14 C15 C16 113.6(7) . . ?
C14 C15 H15A 108.9 . . ?
C16 C15 H15A 108.9 . . ?
C14 C15 H15B 108.9 . . ?
C16 C15 H15B 108.9 . . ?
H15A C15 H15B 107.7 . . ?
C15 C16 H16A 109.5 . . ?
C15 C16 H16B 109.5 . . ?
H16A C16 H16B 109.5 . . ?
C15 C16 H16C 109.5 . . ?
H16A C16 H16C 109.5 . . ?
H16B C16 H16C 109.5 . . ?
C18 C17 H17A 109.5 . . ?
C18 C17 H17B 109.5 . . ?
H17A C17 H17B 109.5 . . ?
C18 C17 H17C 109.5 . . ?
H17A C17 H17C 109.5 . . ?
H17B C17 H17C 109.5 . . ?
N3 C18 C17 176.7(10) . . ?
C13 N1 C9 110.7(6) . . ?
C13 N1 C11 111.0(6) . . ?
C9 N1 C11 111.3(6) . . ?
C13 N1 Co1 112.5(4) . . ?
C9 N1 Co1 107.2(4) . . ?
C11 N1 Co1 104.0(4) . . ?
O10 N2 O8 122.5(7) . . ?
O10 N2 O9 120.9(6) . . ?
O8 N2 O9 116.6(6) . . ?
O10 N2 Ho1 178.0(5) . . ?
O8 N2 Ho1 59.2(3) . . ?
O9 N2 Ho1 57.4(3) . . ?
Co1 O1 Ho1 97.97(19) . . ?
Co1 O1 Ho1 96.40(19) . 3_675 ?
Ho1 O1 Ho1 114.23(19) . 3_675 ?
Co1 O1 H1 108.2 . . ?
Ho1 O1 H1 107.2 . . ?
Ho1 O1 H1 127.8 3_675 . ?
C1 O2 Ho1 129.7(5) . . ?
C1 O3 Co1 129.2(5) . . ?
C5 O4 Ho1 129.0(4) . . ?
C5 O5 Co1 127.1(5) . 3_675 ?
C10 O6 Co1 108.2(4) . . ?
C10 O6 Ho1 134.7(4) . . ?
Co1 O6 Ho1 102.4(2) . . ?
C12 O7 Co1 113.2(4) . . ?
C12 O7 Ho1 141.2(4) . 3_675 ?
Co1 O7 Ho1 101.9(2) . 3_675 ?
N2 O8 Ho1 94.6(4) . . ?
N2 O9 Ho1 96.0(4) . . ?

loop_
_geom_bond_atom_site_label_1
_geom_bond_atom_site_label_2
_geom_bond_distance
_geom_bond_site_symmetry_2
_geom_bond_publ_flag
Ho1 O7 2.289(5) 3_675 ?
Ho1 O6 2.315(5) . ?
Ho1 O4 2.364(5) . ?
Ho1 O2 2.389(5) . ?
Ho1 O1 2.422(5) . ?
Ho1 O1 2.425(5) 3_675 ?
Ho1 O9 2.477(5) . ?
Ho1 O8 2.519(5) . ?
Ho1 N2 2.923(7) . ?
Ho1 Co1 3.2822(15) 3_675 ?
Ho1 Co1 3.3191(12) . ?
Co1 O7 1.928(5) . ?
Co1 O6 1.934(5) . ?
Co1 O3 1.937(5) . ?
Co1 O1 1.958(5) . ?
Co1 O5 1.964(5) 3_675 ?
Co1 N1 1.999(6) . ?
Co1 Ho1 3.2822(15) 3_675 ?
C1 O2 1.260(9) . ?
C1 O3 1.304(8) . ?
C1 C2 1.557(11) . ?
C2 C4 1.559(11) . ?
C2 C3 1.561(11) . ?
C2 H2 1.0000 . ?
C3 H3A 0.9800 . ?
C3 H3B 0.9800 . ?
C3 H3C 0.9800 . ?
C4 H4A 0.9800 . ?
C4 H4B 0.9800 . ?
C4 H4C 0.9800 . ?
C5 O4 1.285(9) . ?
C5 O5 1.309(9) . ?
C5 C6 1.537(10) . ?
C6 C7 1.566(12) . ?
C6 C8 1.575(11) . ?
C6 H6 1.0000 . ?
C7 H7A 0.9800 . ?
C7 H7B 0.9800 . ?
C7 H7C 0.9800 . ?
C8 H8A 0.9800 . ?
C8 H8B 0.9800 . ?
C8 H8C 0.9800 . ?
C9 N1 1.536(9) . ?
C9 C10 1.553(9) . ?
C9 H9A 0.9900 . ?
C9 H9B 0.9900 . ?
C10 O6 1.445(8) . ?
C10 H10A 0.9900 . ?
C10 H10B 0.9900 . ?
C11 N1 1.539(9) . ?
C11 C12 1.556(10) . ?
C11 H11A 0.9900 . ?
C11 H11B 0.9900 . ?
C12 O7 1.463(8) . ?
C12 H12A 0.9900 . ?
C12 H12B 0.9900 . ?
C13 N1 1.530(9) . ?
C13 C14 1.567(10) . ?
C13 H13A 0.9900 . ?
C13 H13B 0.9900 . ?
C14 C15 1.550(11) . ?
C14 H14A 0.9900 . ?
C14 H14B 0.9900 . ?
C15 C16 1.583(11) . ?
C15 H15A 0.9900 . ?
C15 H15B 0.9900 . ?
C16 H16A 0.9800 . ?
C16 H16B 0.9800 . ?
C16 H16C 0.9800 . ?
C17 C18 1.468(13) . ?
C17 H17A 0.9800 . ?
C17 H17B 0.9800 . ?
C17 H17C 0.9800 . ?
C18 N3 1.149(12) . ?
N2 O10 1.253(8) . ?
N2 O8 1.293(8) . ?
N2 O9 1.313(8) . ?
O1 Ho1 2.425(5) 3_675 ?
O1 H1 0.8293 . ?
O5 Co1 1.964(5) 3_675 ?
O7 Ho1 2.289(5) 3_675 ?
